data_7711991
loop_
_publ_author_name
'Pramanik, Kuheli'
'Jagli&#x10d;i&#x107;, Zvonko'
'Herchel, Radovan'
'Brand&#xe3;o, Paula'
'Jana, Narayan Ch'
'Panja, Anangamohan'

_publ_section_title
;
 Combined experimental and theoretical studies on a series of mononuclear
 Ln<sup>III</sup> single-molecule magnets: dramatic influence of remote
 substitution on the magnetic dynamics in Dy analogues.
;
_journal_issue 5
_journal_name_full 'Dalton transactions (Cambridge, England : 2003)'
_journal_page_first 1241
_journal_page_last 1256
_journal_paper_doi 10.1039/d2dt03354b
_journal_volume 52
_journal_year 2023
_chemical_formula_sum 'C30 H32 Dy N5 O16'
_chemical_formula_weight 881.10
_space_group_crystal_system triclinic
_space_group_IT_number 2
_space_group_name_Hall '-P 1'
_space_group_name_H-M_alt 'P -1'
_atom_sites_solution_hydrogens mixed
_audit_creation_method SHELXL-2018/3
_audit_update_record
;
2022-10-17 deposited with the CCDC.	2022-12-21 downloaded from the CCDC.
;
_cell_angle_alpha 89.489(7)
_cell_angle_beta 77.986(7)
_cell_angle_gamma 76.638(7)
_cell_formula_units_Z 2
_cell_length_a 10.2927(12)
_cell_length_b 11.8324(14)
_cell_length_c 14.4365(18)
_cell_measurement_reflns_used 490
_cell_measurement_temperature 150(2)
_cell_measurement_theta_max 25.18
_cell_measurement_theta_min 2.96
_cell_volume 1671.7(4)
_computing_cell_refinement 'Bruker Smart'
_computing_data_collection 'Bruker Smart'
_computing_data_reduction 'Bruker Saint'
_computing_molecular_graphics 'Mercury (Macrae et al 2008)'
_computing_publication_material 'SHELXL-2016/4 (Sheldrick, 2016)'
_computing_structure_refinement 'SHELXL-2018/3 (Sheldrick, 2018)'
_computing_structure_solution 'SHELXT 2014/5 (Sheldrick, 2014)'
_diffrn_ambient_temperature 150(2)
_diffrn_measured_fraction_theta_full 1.000
_diffrn_measured_fraction_theta_max 0.995
_diffrn_measurement_device_type CCD
_diffrn_measurement_method 'omega and phi scans'
_diffrn_radiation_type MoK\a
_diffrn_radiation_wavelength 0.71073
_diffrn_reflns_av_R_equivalents 0.0449
_diffrn_reflns_av_unetI/netI 0.0547
_diffrn_reflns_Laue_measured_fraction_full 1.000
_diffrn_reflns_Laue_measured_fraction_max 0.995
_diffrn_reflns_limit_h_max 13
_diffrn_reflns_limit_h_min -13
_diffrn_reflns_limit_k_max 15
_diffrn_reflns_limit_k_min -15
_diffrn_reflns_limit_l_max 18
_diffrn_reflns_limit_l_min -18
_diffrn_reflns_number 22017
_diffrn_reflns_point_group_measured_fraction_full 1.000
_diffrn_reflns_point_group_measured_fraction_max 0.995
_diffrn_reflns_theta_full 25.242
_diffrn_reflns_theta_max 27.241
_diffrn_reflns_theta_min 1.443
_diffrn_source 'fine-focus sealed tube'
_exptl_absorpt_coefficient_mu 2.319
_exptl_absorpt_correction_T_max 0.7455
_exptl_absorpt_correction_T_min 0.5994
_exptl_absorpt_correction_type multi-scan
_exptl_absorpt_process_details SADABS-2016-2
_exptl_crystal_colour bronze
_exptl_crystal_density_diffrn 1.750
_exptl_crystal_description plate
_exptl_crystal_F_000 882
_exptl_crystal_size_max 0.240
_exptl_crystal_size_mid 0.180
_exptl_crystal_size_min 0.030
_refine_diff_density_max 0.899
_refine_diff_density_min -1.020
_refine_diff_density_rms 0.112
_refine_ls_extinction_method none
_refine_ls_goodness_of_fit_ref 1.025
_refine_ls_hydrogen_treatment mixed
_refine_ls_matrix_type full
_refine_ls_number_parameters 497
_refine_ls_number_reflns 7453
_refine_ls_number_restraints 0
_refine_ls_restrained_S_all 1.025
_refine_ls_R_factor_all 0.0422
_refine_ls_R_factor_gt 0.0314
_refine_ls_shift/su_max 0.002
_refine_ls_shift/su_mean 0.000
_refine_ls_structure_factor_coef Fsqd
_refine_ls_weighting_details 'w=1/[\s^2^(Fo^2^)+(0.0240P)^2^] where P=(Fo^2^+2Fc^2^)/3'
_refine_ls_weighting_scheme calc
_refine_ls_wR_factor_gt 0.0578
_refine_ls_wR_factor_ref 0.0612
_reflns_Friedel_coverage 0.000
_reflns_number_gt 6407
_reflns_number_total 7453
_reflns_threshold_expression 'I > 2\s(I)'
_cod_data_source_file d2dt03354b2.cif
_cod_data_source_block f
_cod_depositor_comments 'Adding full bibliography for 7711991--7711996.cif.'
_cod_database_code 7711991
_shelx_shelxl_version_number 2018/3
_shelx_space_group_comment
;
The symmetry employed for this shelxl refinement is uniquely defined
by the following loop, which should always be used as a source of
symmetry information in preference to the above space-group names.
They are only intended as comments.
;
_shelx_estimated_absorpt_t_min 0.606
_shelx_estimated_absorpt_t_max 0.934

loop_
_space_group_symop_operation_xyz
'x, y, z'
'-x, -y, -z'

loop_
_atom_site_label
_atom_site_type_symbol
_atom_site_fract_x
_atom_site_fract_y
_atom_site_fract_z
_atom_site_U_iso_or_equiv
_atom_site_adp_type
_atom_site_occupancy
_atom_site_site_symmetry_order
_atom_site_calc_flag
_atom_site_refinement_flags_posn
_atom_site_refinement_flags_adp
_atom_site_refinement_flags_occupancy
_atom_site_disorder_assembly
_atom_site_disorder_group
Dy Dy 0.49563(2) 0.72168(2) 0.23965(2) 0.01570(5) Uani 1 1 d . . . . .
O1 O 0.4421(2) 0.90747(18) 0.18985(15) 0.0167(5) Uani 1 1 d . . . . .
O2 O 0.6992(2) 0.80694(19) 0.18429(16) 0.0204(5) Uani 1 1 d . . . . .
O3 O 0.0706(2) 0.9971(2) 0.25992(17) 0.0257(6) Uani 1 1 d . . . . .
O4 O 0.5718(2) 0.59340(18) 0.34576(15) 0.0166(5) Uani 1 1 d . . . . .
O5 O 0.4358(2) 0.52571(19) 0.22860(15) 0.0200(5) Uani 1 1 d . . . . .
O6 O 0.7670(2) 0.7495(2) 0.43931(17) 0.0243(6) Uani 1 1 d . . . . .
O7 O 0.6962(2) 0.57313(19) 0.15419(15) 0.0233(5) Uani 1 1 d . . . . .
O8 O 0.5677(2) 0.6770(2) 0.06898(16) 0.0248(5) Uani 1 1 d . . . . .
O9 O 0.7561(3) 0.5556(2) 0.00036(17) 0.0332(6) Uani 1 1 d . . . . .
O10 O 0.2740(2) 0.7380(2) 0.34021(17) 0.0257(6) Uani 1 1 d . . . . .
O11 O 0.2825(2) 0.7433(2) 0.18948(17) 0.0255(6) Uani 1 1 d . . . . .
O12 O 0.0928(2) 0.7315(2) 0.2857(2) 0.0382(7) Uani 1 1 d . . . . .
O13 O 0.5057(3) 0.8357(2) 0.37183(17) 0.0220(5) Uani 1 1 d . . . . .
N1 N 0.2570(3) 1.0922(2) 0.15484(19) 0.0170(6) Uani 1 1 d . . . . .
N2 N 0.7224(3) 0.5392(2) 0.47289(18) 0.0147(6) Uani 1 1 d . . . . .
N3 N 0.6761(3) 0.5996(2) 0.07224(19) 0.0216(6) Uani 1 1 d . . . . .
N4 N 0.2109(3) 0.7382(2) 0.2722(2) 0.0263(7) Uani 1 1 d . . . . .
C1 C 0.5337(3) 0.9602(3) 0.1447(2) 0.0139(6) Uani 1 1 d . . . . .
C2 C 0.6752(3) 0.9101(3) 0.1374(2) 0.0152(7) Uani 1 1 d . . . . .
C3 C 0.7730(3) 0.9619(3) 0.0892(2) 0.0177(7) Uani 1 1 d . . . . .
H3A H 0.866572 0.926057 0.085938 0.021 Uiso 1 1 calc R U . . .
C4 C 0.7382(3) 1.0684(3) 0.0437(2) 0.0186(7) Uani 1 1 d . . . . .
C5 C 0.6042(3) 1.1197(3) 0.0517(2) 0.0173(7) Uani 1 1 d . . . . .
H5 H 0.579517 1.191699 0.022778 0.021 Uiso 1 1 calc R U . . .
C6 C 0.4995(3) 1.0688(3) 0.1019(2) 0.0143(6) Uani 1 1 d . . . . .
C7 C 0.8492(3) 1.1204(3) -0.0122(2) 0.0241(8) Uani 1 1 d . . . . .
H7A H 0.810911 1.201934 -0.023325 0.036 Uiso 1 1 calc R U . . .
H7B H 0.887453 1.077250 -0.073190 0.036 Uiso 1 1 calc R U . . .
H7C H 0.921468 1.115697 0.023376 0.036 Uiso 1 1 calc R U . . .
C8 C 0.8366(3) 0.7621(3) 0.1973(3) 0.0278(8) Uani 1 1 d . . . . .
H8A H 0.867944 0.823743 0.224726 0.042 Uiso 1 1 calc R U . . .
H8B H 0.897085 0.734660 0.135962 0.042 Uiso 1 1 calc R U . . .
H8C H 0.838027 0.697311 0.240207 0.042 Uiso 1 1 calc R U . . .
C9 C 0.3625(3) 1.1279(3) 0.1090(2) 0.0163(7) Uani 1 1 d . . . . .
H9 H 0.345323 1.199320 0.078101 0.020 Uiso 1 1 calc R U . . .
C10 C 0.1182(3) 1.1512(3) 0.1652(2) 0.0169(7) Uani 1 1 d . . . . .
C11 C 0.0213(3) 1.0998(3) 0.2219(2) 0.0187(7) Uani 1 1 d . . . . .
C12 C -0.1157(3) 1.1547(3) 0.2353(2) 0.0219(8) Uani 1 1 d . . . . .
H12 H -0.182710 1.119632 0.271795 0.026 Uiso 1 1 calc R U . . .
C13 C -0.1549(3) 1.2600(3) 0.1957(2) 0.0243(8) Uani 1 1 d . . . . .
H13 H -0.249071 1.297849 0.206558 0.029 Uiso 1 1 calc R U . . .
C14 C -0.0592(3) 1.3123(3) 0.1401(2) 0.0248(8) Uani 1 1 d . . . . .
H14 H -0.087732 1.384946 0.113082 0.030 Uiso 1 1 calc R U . . .
C15 C 0.0768(3) 1.2575(3) 0.1249(2) 0.0215(7) Uani 1 1 d . . . . .
H15 H 0.142926 1.292173 0.086879 0.026 Uiso 1 1 calc R U . . .
C16 C 0.5591(3) 0.4849(3) 0.3487(2) 0.0147(7) Uani 1 1 d . . . . .
C17 C 0.4865(3) 0.4425(3) 0.2895(2) 0.0153(7) Uani 1 1 d . . . . .
C18 C 0.4680(3) 0.3315(3) 0.2936(2) 0.0191(7) Uani 1 1 d . . . . .
H18 H 0.416893 0.307091 0.253198 0.023 Uiso 1 1 calc R U . . .
C19 C 0.5241(3) 0.2524(3) 0.3575(2) 0.0172(7) Uani 1 1 d . . . . .
C20 C 0.5964(3) 0.2900(3) 0.4141(2) 0.0168(7) Uani 1 1 d . . . . .
H20 H 0.635010 0.237768 0.456884 0.020 Uiso 1 1 calc R U . . .
C21 C 0.6167(3) 0.4049(3) 0.4119(2) 0.0146(7) Uani 1 1 d . . . . .
C22 C 0.5049(4) 0.1290(3) 0.3570(2) 0.0253(8) Uani 1 1 d . . . . .
H22A H 0.534372 0.089333 0.411615 0.038 Uiso 1 1 calc R U . . .
H22B H 0.559665 0.087031 0.298382 0.038 Uiso 1 1 calc R U . . .
H22C H 0.408214 0.130906 0.360802 0.038 Uiso 1 1 calc R U . . .
C23 C 0.3833(4) 0.4830(3) 0.1541(2) 0.0268(8) Uani 1 1 d . . . . .
H23A H 0.303455 0.452876 0.182079 0.040 Uiso 1 1 calc R U . . .
H23B H 0.454084 0.420663 0.116857 0.040 Uiso 1 1 calc R U . . .
H23C H 0.356646 0.546584 0.112849 0.040 Uiso 1 1 calc R U . . .
C24 C 0.6967(3) 0.4362(3) 0.4713(2) 0.0163(7) Uani 1 1 d . . . . .
H24 H 0.733610 0.379819 0.511935 0.020 Uiso 1 1 calc R U . . .
C25 C 0.8030(3) 0.5794(3) 0.5272(2) 0.0164(7) Uani 1 1 d . . . . .
C26 C 0.8260(3) 0.6910(3) 0.5076(2) 0.0183(7) Uani 1 1 d . . . . .
C27 C 0.9073(3) 0.7340(3) 0.5570(2) 0.0250(8) Uani 1 1 d . . . . .
H27 H 0.924420 0.808800 0.544429 0.030 Uiso 1 1 calc R U . . .
C28 C 0.9634(3) 0.6679(3) 0.6246(2) 0.0255(8) Uani 1 1 d . . . . .
H28 H 1.019388 0.697665 0.658143 0.031 Uiso 1 1 calc R U . . .
C29 C 0.9389(3) 0.5582(3) 0.6443(2) 0.0223(7) Uani 1 1 d . . . . .
H29 H 0.977467 0.514028 0.691366 0.027 Uiso 1 1 calc R U . . .
C30 C 0.8593(3) 0.5139(3) 0.5957(2) 0.0201(7) Uani 1 1 d . . . . .
H30 H 0.842827 0.439016 0.608784 0.024 Uiso 1 1 calc R U . . .
N100 N 0.8148(3) 1.0189(2) 0.4586(2) 0.0245(7) Uani 1 1 d . . . . .
O103 O 0.8671(2) 0.9394(2) 0.39371(16) 0.0267(6) Uani 1 1 d . . . . .
O102 O 0.7116(3) 1.0070(2) 0.51819(18) 0.0336(6) Uani 1 1 d . . . . .
O101 O 0.8638(3) 1.1038(2) 0.46043(19) 0.0331(6) Uani 1 1 d . . . . .
H3 H 0.012(5) 0.985(4) 0.309(3) 0.074(16) Uiso 1 1 d . . . . .
H6 H 0.804(4) 0.803(4) 0.431(3) 0.049(14) Uiso 1 1 d . . . . .
H13A H 0.444(4) 0.884(3) 0.406(3) 0.033(12) Uiso 1 1 d . . . . .
H13B H 0.569(5) 0.814(4) 0.401(3) 0.066(17) Uiso 1 1 d . . . . .
H1 H 0.275(3) 1.027(3) 0.179(2) 0.018(9) Uiso 1 1 d . . . . .
H2 H 0.685(4) 0.588(4) 0.430(3) 0.051(13) Uiso 1 1 d . . . . .

loop_
_atom_site_aniso_label
_atom_site_aniso_U_11
_atom_site_aniso_U_22
_atom_site_aniso_U_33
_atom_site_aniso_U_23
_atom_site_aniso_U_13
_atom_site_aniso_U_12
Dy 0.01855(8) 0.01347(8) 0.01564(8) 0.00511(6) -0.00662(6) -0.00234(6)
O1 0.0152(11) 0.0143(11) 0.0211(12) 0.0069(9) -0.0050(9) -0.0038(9)
O2 0.0155(11) 0.0194(12) 0.0260(13) 0.0072(10) -0.0080(10) -0.0006(10)
O3 0.0216(13) 0.0200(13) 0.0305(14) 0.0093(11) 0.0036(11) -0.0032(10)
O4 0.0222(12) 0.0136(11) 0.0181(12) 0.0062(9) -0.0108(10) -0.0069(9)
O5 0.0265(13) 0.0178(12) 0.0192(12) 0.0006(10) -0.0146(10) -0.0034(10)
O6 0.0315(14) 0.0185(13) 0.0294(14) 0.0088(11) -0.0145(11) -0.0124(11)
O7 0.0313(14) 0.0212(13) 0.0159(12) 0.0056(10) -0.0079(10) -0.0011(11)
O8 0.0265(13) 0.0244(13) 0.0206(12) 0.0056(11) -0.0082(11) 0.0022(11)
O9 0.0328(15) 0.0427(17) 0.0187(13) -0.0042(12) 0.0026(12) -0.0050(13)
O10 0.0224(13) 0.0297(14) 0.0267(14) 0.0054(11) -0.0094(11) -0.0058(11)
O11 0.0269(13) 0.0250(13) 0.0281(14) 0.0105(11) -0.0128(11) -0.0073(11)
O12 0.0165(13) 0.0375(16) 0.065(2) 0.0172(15) -0.0148(13) -0.0092(12)
O13 0.0273(15) 0.0181(13) 0.0200(13) -0.0008(11) -0.0069(12) -0.0024(11)
N1 0.0159(14) 0.0144(14) 0.0202(15) 0.0060(12) -0.0037(12) -0.0027(11)
N2 0.0160(14) 0.0154(14) 0.0130(13) 0.0027(11) -0.0039(11) -0.0037(11)
N3 0.0262(16) 0.0213(15) 0.0188(15) 0.0028(13) -0.0055(13) -0.0079(13)
N4 0.0231(16) 0.0164(15) 0.0398(19) 0.0064(14) -0.0098(15) -0.0029(13)
C1 0.0163(16) 0.0149(16) 0.0108(15) -0.0003(13) -0.0044(13) -0.0031(13)
C2 0.0164(16) 0.0133(15) 0.0147(16) 0.0027(13) -0.0048(13) 0.0003(13)
C3 0.0137(16) 0.0200(17) 0.0184(17) 0.0006(14) -0.0041(13) -0.0014(13)
C4 0.0194(17) 0.0226(17) 0.0136(16) 0.0017(14) -0.0017(13) -0.0063(14)
C5 0.0180(17) 0.0174(16) 0.0172(16) 0.0039(13) -0.0054(13) -0.0041(13)
C6 0.0175(16) 0.0124(15) 0.0129(15) 0.0003(12) -0.0047(13) -0.0022(13)
C7 0.0206(18) 0.0280(19) 0.0241(19) 0.0055(16) -0.0031(15) -0.0080(15)
C8 0.0170(18) 0.029(2) 0.038(2) 0.0111(17) -0.0124(16) -0.0009(15)
C9 0.0189(17) 0.0140(16) 0.0158(16) 0.0025(13) -0.0042(13) -0.0034(13)
C10 0.0160(16) 0.0171(16) 0.0173(16) 0.0001(13) -0.0047(13) -0.0019(13)
C11 0.0187(17) 0.0174(16) 0.0197(17) 0.0002(14) -0.0045(14) -0.0031(14)
C12 0.0185(17) 0.0294(19) 0.0176(17) -0.0046(15) -0.0002(14) -0.0086(15)
C13 0.0152(17) 0.030(2) 0.0259(19) -0.0043(16) -0.0079(15) 0.0024(15)
C14 0.0224(18) 0.0227(18) 0.0272(19) 0.0057(15) -0.0098(15) 0.0027(15)
C15 0.0195(17) 0.0218(18) 0.0229(18) 0.0042(15) -0.0038(14) -0.0048(14)
C16 0.0133(15) 0.0139(15) 0.0148(16) -0.0003(13) -0.0002(13) -0.0012(13)
C17 0.0160(16) 0.0161(16) 0.0132(16) 0.0025(13) -0.0045(13) -0.0014(13)
C18 0.0175(17) 0.0189(17) 0.0209(17) -0.0018(14) -0.0028(14) -0.0054(14)
C19 0.0156(16) 0.0135(16) 0.0207(17) 0.0005(13) 0.0011(13) -0.0042(13)
C20 0.0185(16) 0.0149(16) 0.0165(16) 0.0049(13) -0.0031(13) -0.0035(13)
C21 0.0137(15) 0.0138(15) 0.0156(16) 0.0031(13) -0.0028(13) -0.0023(13)
C22 0.033(2) 0.0169(17) 0.030(2) 0.0024(15) -0.0101(16) -0.0116(16)
C23 0.041(2) 0.0233(19) 0.0237(19) 0.0012(16) -0.0202(17) -0.0105(17)
C24 0.0188(17) 0.0147(16) 0.0141(16) 0.0034(13) -0.0026(13) -0.0022(13)
C25 0.0131(16) 0.0193(17) 0.0170(16) -0.0021(14) -0.0028(13) -0.0041(13)
C26 0.0190(17) 0.0180(17) 0.0193(17) -0.0008(14) -0.0066(14) -0.0049(14)
C27 0.0244(19) 0.0195(18) 0.034(2) -0.0019(16) -0.0111(16) -0.0063(15)
C28 0.0252(19) 0.0262(19) 0.0272(19) -0.0083(16) -0.0117(16) -0.0043(16)
C29 0.0199(17) 0.0255(19) 0.0212(18) -0.0003(15) -0.0088(15) -0.0005(15)
C30 0.0202(17) 0.0225(18) 0.0172(17) 0.0036(14) -0.0046(14) -0.0038(14)
N100 0.0250(16) 0.0204(15) 0.0278(17) 0.0046(13) -0.0045(13) -0.0056(13)
O103 0.0331(14) 0.0189(13) 0.0244(13) -0.0026(11) 0.0034(11) -0.0069(11)
O102 0.0303(14) 0.0275(14) 0.0341(15) 0.0021(12) 0.0099(12) -0.0042(12)
O101 0.0384(16) 0.0219(13) 0.0432(16) 0.0001(12) -0.0105(13) -0.0137(12)

loop_
_atom_type_symbol
_atom_type_description
_atom_type_scat_dispersion_real
_atom_type_scat_dispersion_imag
_atom_type_scat_source
C C 0.0033 0.0016 'International Tables Vol C Tables 4.2.6.8 and 6.1.1.4'
H H 0.0000 0.0000 'International Tables Vol C Tables 4.2.6.8 and 6.1.1.4'
N N 0.0061 0.0033 'International Tables Vol C Tables 4.2.6.8 and 6.1.1.4'
O O 0.0106 0.0060 'International Tables Vol C Tables 4.2.6.8 and 6.1.1.4'
Dy Dy -0.1892 4.4098 'International Tables Vol C Tables 4.2.6.8 and 6.1.1.4'

loop_
_geom_angle_atom_site_label_1
_geom_angle_atom_site_label_2
_geom_angle_atom_site_label_3
_geom_angle
_geom_angle_site_symmetry_1
_geom_angle_site_symmetry_3
_geom_angle_publ_flag
O4 Dy O1 150.59(8) . . ?
O4 Dy O13 73.89(8) . . ?
O1 Dy O13 77.13(8) . . ?
O4 Dy O10 85.07(8) . . ?
O1 Dy O10 93.59(7) . . ?
O13 Dy O10 77.53(9) . . ?
O4 Dy O11 125.83(7) . . ?
O1 Dy O11 73.76(7) . . ?
O13 Dy O11 119.61(9) . . ?
O10 Dy O11 53.37(8) . . ?
O4 Dy O8 121.26(8) . . ?
O1 Dy O8 82.06(8) . . ?
O13 Dy O8 147.61(8) . . ?
O10 Dy O8 128.75(8) . . ?
O11 Dy O8 76.81(8) . . ?
O4 Dy O7 71.39(7) . . ?
O1 Dy O7 122.12(7) . . ?
O13 Dy O7 122.31(9) . . ?
O10 Dy O7 140.96(8) . . ?
O11 Dy O7 118.02(8) . . ?
O8 Dy O7 52.00(7) . . ?
O4 Dy O2 101.13(7) . . ?
O1 Dy O2 66.07(7) . . ?
O13 Dy O2 74.95(8) . . ?
O10 Dy O2 148.73(8) . . ?
O11 Dy O2 132.73(7) . . ?
O8 Dy O2 74.02(8) . . ?
O7 Dy O2 68.49(7) . . ?
O4 Dy O5 66.21(7) . . ?
O1 Dy O5 141.20(7) . . ?
O13 Dy O5 131.70(7) . . ?
O10 Dy O5 73.10(8) . . ?
O11 Dy O5 69.08(7) . . ?
O8 Dy O5 79.07(7) . . ?
O7 Dy O5 69.05(7) . . ?
O2 Dy O5 137.52(7) . . ?
O4 Dy N4 105.05(8) . . ?
O1 Dy N4 84.82(7) . . ?
O13 Dy N4 100.22(9) . . ?
O10 Dy N4 26.85(8) . . ?
O11 Dy N4 26.66(8) . . ?
O8 Dy N4 102.32(9) . . ?
O7 Dy N4 132.44(8) . . ?
O2 Dy N4 150.88(7) . . ?
O5 Dy N4 66.76(8) . . ?
O4 Dy N3 96.62(8) . . ?
O1 Dy N3 102.00(7) . . ?
O13 Dy N3 139.09(9) . . ?
O10 Dy N3 142.42(8) . . ?
O11 Dy N3 98.48(8) . . ?
O8 Dy N3 26.10(7) . . ?
O7 Dy N3 25.94(7) . . ?
O2 Dy N3 67.92(7) . . ?
O5 Dy N3 73.40(7) . . ?
N4 Dy N3 120.58(9) . . ?
C1 O1 Dy 123.18(19) . . ?
C2 O2 C8 116.7(2) . . ?
C2 O2 Dy 115.83(17) . . ?
C8 O2 Dy 127.43(18) . . ?
C11 O3 H3 110(3) . . ?
C16 O4 Dy 123.84(19) . . ?
C17 O5 C23 115.8(2) . . ?
C17 O5 Dy 115.57(18) . . ?
C23 O5 Dy 127.07(17) . . ?
C26 O6 H6 102(3) . . ?
N3 O7 Dy 95.00(18) . . ?
N3 O8 Dy 96.57(17) . . ?
N4 O10 Dy 95.50(18) . . ?
N4 O11 Dy 95.46(18) . . ?
Dy O13 H13A 129(3) . . ?
Dy O13 H13B 120(3) . . ?
H13A O13 H13B 108(4) . . ?
C9 N1 C10 126.3(3) . . ?
C9 N1 H1 115(2) . . ?
C10 N1 H1 118(2) . . ?
C24 N2 C25 128.0(3) . . ?
C24 N2 H2 113(3) . . ?
C25 N2 H2 119(3) . . ?
O9 N3 O7 122.3(3) . . ?
O9 N3 O8 121.5(3) . . ?
O7 N3 O8 116.2(3) . . ?
O9 N3 Dy 175.1(2) . . ?
O7 N3 Dy 59.06(16) . . ?
O8 N3 Dy 57.32(15) . . ?
O12 N4 O11 122.5(3) . . ?
O12 N4 O10 122.3(3) . . ?
O11 N4 O10 115.1(3) . . ?
O12 N4 Dy 172.5(2) . . ?
O11 N4 Dy 57.89(15) . . ?
O10 N4 Dy 57.66(15) . . ?
O1 C1 C2 120.2(3) . . ?
O1 C1 C6 123.1(3) . . ?
C2 C1 C6 116.6(3) . . ?
C3 C2 O2 125.6(3) . . ?
C3 C2 C1 121.5(3) . . ?
O2 C2 C1 112.8(2) . . ?
C2 C3 C4 121.5(3) . . ?
C2 C3 H3A 119.2 . . ?
C4 C3 H3A 119.2 . . ?
C5 C4 C3 118.2(3) . . ?
C5 C4 C7 121.8(3) . . ?
C3 C4 C7 120.0(3) . . ?
C4 C5 C6 121.8(3) . . ?
C4 C5 H5 119.1 . . ?
C6 C5 H5 119.1 . . ?
C9 C6 C5 118.9(3) . . ?
C9 C6 C1 120.9(3) . . ?
C5 C6 C1 120.2(3) . . ?
C4 C7 H7A 109.5 . . ?
C4 C7 H7B 109.5 . . ?
H7A C7 H7B 109.5 . . ?
C4 C7 H7C 109.5 . . ?
H7A C7 H7C 109.5 . . ?
H7B C7 H7C 109.5 . . ?
O2 C8 H8A 109.5 . . ?
O2 C8 H8B 109.5 . . ?
H8A C8 H8B 109.5 . . ?
O2 C8 H8C 109.5 . . ?
H8A C8 H8C 109.5 . . ?
H8B C8 H8C 109.5 . . ?
N1 C9 C6 125.1(3) . . ?
N1 C9 H9 117.5 . . ?
C6 C9 H9 117.5 . . ?
C15 C10 C11 120.2(3) . . ?
C15 C10 N1 123.0(3) . . ?
C11 C10 N1 116.8(3) . . ?
O3 C11 C12 124.5(3) . . ?
O3 C11 C10 116.5(3) . . ?
C12 C11 C10 119.1(3) . . ?
C13 C12 C11 120.0(3) . . ?
C13 C12 H12 120.0 . . ?
C11 C12 H12 120.0 . . ?
C12 C13 C14 121.3(3) . . ?
C12 C13 H13 119.3 . . ?
C14 C13 H13 119.3 . . ?
C15 C14 C13 119.1(3) . . ?
C15 C14 H14 120.4 . . ?
C13 C14 H14 120.4 . . ?
C14 C15 C10 120.2(3) . . ?
C14 C15 H15 119.9 . . ?
C10 C15 H15 119.9 . . ?
O4 C16 C17 121.3(3) . . ?
O4 C16 C21 122.1(3) . . ?
C17 C16 C21 116.6(3) . . ?
C18 C17 O5 124.9(3) . . ?
C18 C17 C16 122.3(3) . . ?
O5 C17 C16 112.8(3) . . ?
C17 C18 C19 121.0(3) . . ?
C17 C18 H18 119.5 . . ?
C19 C18 H18 119.5 . . ?
C20 C19 C18 118.0(3) . . ?
C20 C19 C22 123.0(3) . . ?
C18 C19 C22 119.0(3) . . ?
C19 C20 C21 122.3(3) . . ?
C19 C20 H20 118.8 . . ?
C21 C20 H20 118.8 . . ?
C24 C21 C20 118.8(3) . . ?
C24 C21 C16 121.4(3) . . ?
C20 C21 C16 119.7(3) . . ?
C19 C22 H22A 109.5 . . ?
C19 C22 H22B 109.5 . . ?
H22A C22 H22B 109.5 . . ?
C19 C22 H22C 109.5 . . ?
H22A C22 H22C 109.5 . . ?
H22B C22 H22C 109.5 . . ?
O5 C23 H23A 109.5 . . ?
O5 C23 H23B 109.5 . . ?
H23A C23 H23B 109.5 . . ?
O5 C23 H23C 109.5 . . ?
H23A C23 H23C 109.5 . . ?
H23B C23 H23C 109.5 . . ?
N2 C24 C21 123.0(3) . . ?
N2 C24 H24 118.5 . . ?
C21 C24 H24 118.5 . . ?
C30 C25 N2 123.0(3) . . ?
C30 C25 C26 120.8(3) . . ?
N2 C25 C26 116.2(3) . . ?
O6 C26 C27 124.0(3) . . ?
O6 C26 C25 117.1(3) . . ?
C27 C26 C25 118.9(3) . . ?
C28 C27 C26 119.9(3) . . ?
C28 C27 H27 120.1 . . ?
C26 C27 H27 120.1 . . ?
C27 C28 C29 120.9(3) . . ?
C27 C28 H28 119.6 . . ?
C29 C28 H28 119.6 . . ?
C30 C29 C28 120.1(3) . . ?
C30 C29 H29 119.9 . . ?
C28 C29 H29 119.9 . . ?
C29 C30 C25 119.5(3) . . ?
C29 C30 H30 120.2 . . ?
C25 C30 H30 120.2 . . ?
O101 N100 O102 122.4(3) . . ?
O101 N100 O103 120.2(3) . . ?
O102 N100 O103 117.3(3) . . ?

loop_
_geom_bond_atom_site_label_1
_geom_bond_atom_site_label_2
_geom_bond_distance
_geom_bond_site_symmetry_2
_geom_bond_publ_flag
Dy O4 2.275(2) . ?
Dy O1 2.287(2) . ?
Dy O13 2.380(3) . ?
Dy O10 2.402(2) . ?
Dy O11 2.408(2) . ?
Dy O8 2.446(2) . ?
Dy O7 2.485(2) . ?
Dy O2 2.512(2) . ?
Dy O5 2.547(2) . ?
Dy N4 2.830(3) . ?
Dy N3 2.886(3) . ?
O1 C1 1.309(3) . ?
O2 C2 1.387(3) . ?
O2 C8 1.442(4) . ?
O3 C11 1.362(4) . ?
O3 H3 0.87(4) . ?
O4 C16 1.320(3) . ?
O5 C17 1.396(3) . ?
O5 C23 1.443(4) . ?
O6 C26 1.364(4) . ?
O6 H6 0.81(4) . ?
O7 N3 1.267(3) . ?
O8 N3 1.278(3) . ?
O9 N3 1.217(3) . ?
O10 N4 1.284(4) . ?
O11 N4 1.276(3) . ?
O12 N4 1.211(3) . ?
O13 H13A 0.83(4) . ?
O13 H13B 0.84(5) . ?
N1 C9 1.305(4) . ?
N1 C10 1.414(4) . ?
N1 H1 0.85(3) . ?
N2 C24 1.307(4) . ?
N2 C25 1.410(4) . ?
N2 H2 0.92(4) . ?
C1 C2 1.421(4) . ?
C1 C6 1.423(4) . ?
C2 C3 1.364(4) . ?
C3 C4 1.421(4) . ?
C3 H3A 0.9500 . ?
C4 C5 1.354(4) . ?
C4 C7 1.506(4) . ?
C5 C6 1.420(4) . ?
C5 H5 0.9500 . ?
C6 C9 1.405(4) . ?
C7 H7A 0.9800 . ?
C7 H7B 0.9800 . ?
C7 H7C 0.9800 . ?
C8 H8A 0.9800 . ?
C8 H8B 0.9800 . ?
C8 H8C 0.9800 . ?
C9 H9 0.9500 . ?
C10 C15 1.395(4) . ?
C10 C11 1.402(4) . ?
C11 C12 1.383(4) . ?
C12 C13 1.376(5) . ?
C12 H12 0.9500 . ?
C13 C14 1.393(4) . ?
C13 H13 0.9500 . ?
C14 C15 1.372(4) . ?
C14 H14 0.9500 . ?
C15 H15 0.9500 . ?
C16 C17 1.410(4) . ?
C16 C21 1.425(4) . ?
C17 C18 1.369(4) . ?
C18 C19 1.420(4) . ?
C18 H18 0.9500 . ?
C19 C20 1.355(4) . ?
C19 C22 1.518(4) . ?
C20 C21 1.421(4) . ?
C20 H20 0.9500 . ?
C21 C24 1.411(4) . ?
C22 H22A 0.9800 . ?
C22 H22B 0.9800 . ?
C22 H22C 0.9800 . ?
C23 H23A 0.9800 . ?
C23 H23B 0.9800 . ?
C23 H23C 0.9800 . ?
C24 H24 0.9500 . ?
C25 C30 1.390(4) . ?
C25 C26 1.411(4) . ?
C26 C27 1.386(4) . ?
C27 C28 1.382(5) . ?
C27 H27 0.9500 . ?
C28 C29 1.395(4) . ?
C28 H28 0.9500 . ?
C29 C30 1.372(4) . ?
C29 H29 0.9500 . ?
C30 H30 0.9500 . ?
N100 O101 1.226(3) . ?
N100 O102 1.254(3) . ?
N100 O103 1.275(4) . ?

loop_
_geom_hbond_atom_site_label_D
_geom_hbond_atom_site_label_H
_geom_hbond_atom_site_label_A
_geom_hbond_distance_DH
_geom_hbond_distance_HA
_geom_hbond_distance_DA
_geom_hbond_angle_DHA
_geom_hbond_site_symmetry_A
_geom_hbond_publ_flag
O6 H6 N100 0.81(4) 2.62(4) 3.359(4) 153(4) . yes
O6 H6 O103 0.81(4) 1.90(4) 2.703(3) 168(4) . yes
O13 H13B O6 0.84(5) 2.18(5) 3.005(4) 165(4) . yes
N1 H1 O1 0.85(3) 1.99(3) 2.669(3) 137(3) . yes
N2 H2 O4 0.92(4) 1.84(4) 2.624(3) 140(3) . yes
C23 H23C O11 0.98 2.47 3.025(4) 115.6 . yes
C24 H24 O10 0.95 2.54 3.421(4) 154.9 2_666 yes
C30 H30 O12 0.95 2.56 3.348(4) 139.9 2_666 yes

loop_
_geom_torsion_atom_site_label_1
_geom_torsion_atom_site_label_2
_geom_torsion_atom_site_label_3
_geom_torsion_atom_site_label_4
_geom_torsion
_geom_torsion_site_symmetry_1
_geom_torsion_site_symmetry_2
_geom_torsion_site_symmetry_3
_geom_torsion_site_symmetry_4
_geom_torsion_publ_flag
Dy O7 N3 O9 174.4(3) . . . . ?
Dy O7 N3 O8 -4.4(3) . . . . ?
Dy O8 N3 O9 -174.3(3) . . . . ?
Dy O8 N3 O7 4.5(3) . . . . ?
Dy O11 N4 O12 -171.2(3) . . . . ?
Dy O11 N4 O10 7.3(3) . . . . ?
Dy O10 N4 O12 171.1(3) . . . . ?
Dy O10 N4 O11 -7.4(3) . . . . ?
Dy O1 C1 C2 -10.0(4) . . . . ?
Dy O1 C1 C6 170.7(2) . . . . ?
C8 O2 C2 C3 11.7(5) . . . . ?
Dy O2 C2 C3 -169.5(3) . . . . ?
C8 O2 C2 C1 -167.8(3) . . . . ?
Dy O2 C2 C1 11.1(3) . . . . ?
O1 C1 C2 C3 178.7(3) . . . . ?
C6 C1 C2 C3 -2.0(5) . . . . ?
O1 C1 C2 O2 -1.8(4) . . . . ?
C6 C1 C2 O2 177.5(3) . . . . ?
O2 C2 C3 C4 -179.6(3) . . . . ?
C1 C2 C3 C4 -0.2(5) . . . . ?
C2 C3 C4 C5 1.9(5) . . . . ?
C2 C3 C4 C7 -177.4(3) . . . . ?
C3 C4 C5 C6 -1.3(5) . . . . ?
C7 C4 C5 C6 178.0(3) . . . . ?
C4 C5 C6 C9 178.7(3) . . . . ?
C4 C5 C6 C1 -0.9(5) . . . . ?
O1 C1 C6 C9 2.2(5) . . . . ?
C2 C1 C6 C9 -177.1(3) . . . . ?
O1 C1 C6 C5 -178.2(3) . . . . ?
C2 C1 C6 C5 2.5(4) . . . . ?
C10 N1 C9 C6 178.3(3) . . . . ?
C5 C6 C9 N1 -178.4(3) . . . . ?
C1 C6 C9 N1 1.2(5) . . . . ?
C9 N1 C10 C15 0.9(5) . . . . ?
C9 N1 C10 C11 -176.6(3) . . . . ?
C15 C10 C11 O3 -178.8(3) . . . . ?
N1 C10 C11 O3 -1.2(4) . . . . ?
C15 C10 C11 C12 1.6(5) . . . . ?
N1 C10 C11 C12 179.2(3) . . . . ?
O3 C11 C12 C13 178.3(3) . . . . ?
C10 C11 C12 C13 -2.1(5) . . . . ?
C11 C12 C13 C14 1.4(5) . . . . ?
C12 C13 C14 C15 -0.2(5) . . . . ?
C13 C14 C15 C10 -0.3(5) . . . . ?
C11 C10 C15 C14 -0.4(5) . . . . ?
N1 C10 C15 C14 -177.8(3) . . . . ?
Dy O4 C16 C17 -5.0(4) . . . . ?
Dy O4 C16 C21 175.5(2) . . . . ?
C23 O5 C17 C18 -12.0(4) . . . . ?
Dy O5 C17 C18 -178.9(2) . . . . ?
C23 O5 C17 C16 168.7(3) . . . . ?
Dy O5 C17 C16 1.9(3) . . . . ?
O4 C16 C17 C18 -177.7(3) . . . . ?
C21 C16 C17 C18 1.9(4) . . . . ?
O4 C16 C17 O5 1.6(4) . . . . ?
C21 C16 C17 O5 -178.8(2) . . . . ?
O5 C17 C18 C19 179.6(3) . . . . ?
C16 C17 C18 C19 -1.2(5) . . . . ?
C17 C18 C19 C20 0.0(5) . . . . ?
C17 C18 C19 C22 -177.9(3) . . . . ?
C18 C19 C20 C21 0.4(5) . . . . ?
C22 C19 C20 C21 178.3(3) . . . . ?
C19 C20 C21 C24 -178.1(3) . . . . ?
C19 C20 C21 C16 0.3(5) . . . . ?
O4 C16 C21 C24 -3.4(5) . . . . ?
C17 C16 C21 C24 177.0(3) . . . . ?
O4 C16 C21 C20 178.1(3) . . . . ?
C17 C16 C21 C20 -1.4(4) . . . . ?
C25 N2 C24 C21 -178.4(3) . . . . ?
C20 C21 C24 N2 178.9(3) . . . . ?
C16 C21 C24 N2 0.5(5) . . . . ?
C24 N2 C25 C30 -5.9(5) . . . . ?
C24 N2 C25 C26 173.3(3) . . . . ?
C30 C25 C26 O6 180.0(3) . . . . ?
N2 C25 C26 O6 0.9(4) . . . . ?
C30 C25 C26 C27 0.7(5) . . . . ?
N2 C25 C26 C27 -178.4(3) . . . . ?
O6 C26 C27 C28 -179.6(3) . . . . ?
C25 C26 C27 C28 -0.4(5) . . . . ?
C26 C27 C28 C29 -0.3(5) . . . . ?
C27 C28 C29 C30 0.6(5) . . . . ?
C28 C29 C30 C25 -0.3(5) . . . . ?
N2 C25 C30 C29 178.7(3) . . . . ?
C26 C25 C30 C29 -0.4(5) . . . . ?
